data_9000603
loop_
_publ_author_name
'O'Keeffe M'
'Bovin, J. O.'

_publ_section_title
;
 The crystal structure of paramelaconite, Cu4O3
;
_journal_name_full 'American Mineralogist'
_journal_page_first 180
_journal_page_last 185
_journal_volume 63
_journal_year 1978
_chemical_formula_sum 'Cu4 O3'
_chemical_name_mineral Paramelaconite
_space_group_IT_number 141
_symmetry_space_group_name_Hall '-I 4bd 2'
_symmetry_space_group_name_H-M 'I 41/a m d :2'
_cell_angle_alpha 90
_cell_angle_beta 90
_cell_angle_gamma 90
_cell_length_a 5.837
_cell_length_b 5.837
_cell_length_c 9.932
_cell_formula_units_Z 4
_cell_volume 338.389
_database_code_amcsd 0000614
_exptl_crystal_density_diffrn 5.931
_cod_original_sg_symbol_H-M 'I 41/a m d'
_cod_database_code 9000603

loop_
_space_group_symop_operation_xyz
x,y,z
1/2+x,1/2+y,1/2+z
1/4-y,3/4-x,1/4+z
3/4-y,1/4-x,3/4+z
1/4+y,3/4+x,1/4-z
3/4+y,1/4+x,3/4-z
1/4+y,3/4-x,1/4-z
3/4+y,1/4-x,3/4-z
1/4-y,3/4+x,1/4+z
3/4-y,1/4+x,3/4+z
1/2+x,-y,1/2+z
+x,1/2-y,+z
1/2-x,y,1/2-z
-x,1/2+y,-z
1/2+x,y,1/2-z
+x,1/2+y,-z
1/2-x,-y,1/2+z
-x,1/2-y,+z
1/4+y,1/4+x,3/4+z
3/4+y,3/4+x,1/4+z
1/4-y,1/4-x,3/4-z
3/4-y,3/4-x,1/4-z
1/4-y,1/4+x,3/4-z
3/4-y,3/4+x,1/4-z
1/4+y,1/4-x,3/4+z
3/4+y,3/4-x,1/4+z
-x,y,z
1/2-x,1/2+y,1/2+z
x,-y,-z
1/2+x,1/2-y,1/2-z
-x,-y,-z
1/2-x,1/2-y,1/2-z

loop_
_atom_site_aniso_label
_atom_site_aniso_U_11
_atom_site_aniso_U_22
_atom_site_aniso_U_33
_atom_site_aniso_U_12
_atom_site_aniso_U_13
_atom_site_aniso_U_23
Cu1 0.01139 0.01605 0.01049 0.00000 0.00000 -0.00675
Cu2 0.00949 0.00656 0.00150 0.00000 0.00000 0.00029

loop_
_atom_site_label
_atom_site_fract_x
_atom_site_fract_y
_atom_site_fract_z
_atom_site_U_iso_or_equiv
Cu1 0.00000 0.00000 0.00000 ?
Cu2 0.00000 0.00000 0.50000 ?
O1 0.00000 0.25000 0.11730 0.01013
O2 0.00000 0.25000 0.37500 0.00887

loop_
_cod_related_entry_id
_cod_related_entry_database
_cod_related_entry_code
1 AMCSD 0000614
